data_4033935
loop_
_publ_author_name
'Gholap, Sachin P.'
'Jangid, Dashrath'
'Fernandes, Rodney A.'

_publ_section_title
;
 Metal-Free Br\/onsted Acid-Catalyzed Rearrangement of \d-Hydroxyalkynones
 to 2,3-Dihydro-4 H-pyran-4-ones: Total Synthesis of Obolactone and a
 Catechol Pyran Isolated from Plectranthus sylvestris.
;
_journal_issue 6
_journal_name_full 'The Journal of organic chemistry'
_journal_page_first 3537
_journal_page_last 3551
_journal_paper_doi 10.1021/acs.joc.8b03141
_journal_volume 84
_journal_year 2019
_chemical_formula_moiety 'C15 H22 O2'
_chemical_formula_sum 'C15 H22 O2'
_chemical_formula_weight 234.32
_space_group_crystal_system monoclinic
_space_group_IT_number 14
_space_group_name_Hall '-P 2ybc'
_space_group_name_H-M_alt 'P 1 21/c 1'
_atom_sites_solution_hydrogens geom
_atom_sites_solution_primary dual
_audit_creation_date 2018-10-21
_audit_creation_method
;
Olex2 1.2-ac4
(compiled 2018.05.17 svn.r3504 for Rigaku Oxford Diffraction, GUI svn.r5492)
;
_cell_angle_alpha 90
_cell_angle_beta 98.052(12)
_cell_angle_gamma 90
_cell_formula_units_Z 4
_cell_length_a 21.409(3)
_cell_length_b 5.8925(6)
_cell_length_c 10.5126(13)
_cell_measurement_reflns_used 2971
_cell_measurement_temperature 150
_cell_measurement_theta_max 29.5110
_cell_measurement_theta_min 3.8350
_cell_volume 1313.1(3)
_computing_cell_refinement 'CrysAlisPro 1.171.38.43 (Rigaku OD, 2015)'
_computing_data_collection 'CrysAlisPro 1.171.38.43 (Rigaku OD, 2015)'
_computing_data_reduction 'CrysAlisPro 1.171.38.43 (Rigaku OD, 2015)'
_computing_molecular_graphics 'Olex2 (Dolomanov et al., 2009)'
_computing_publication_material 'Olex2 (Dolomanov et al., 2009)'
_computing_structure_refinement 'ShelXL (Sheldrick, 2015)'
_computing_structure_solution 'ShelXT (Sheldrick, 2015)'
_diffrn_ambient_temperature 150
_diffrn_detector 'CCD plate'
_diffrn_measured_fraction_theta_full 0.999
_diffrn_measured_fraction_theta_max 0.999
_diffrn_measurement_details
;
List of Runs (angles in degrees, time in seconds):

  # Type    Start    End  Width  t~exp~   \w     \q     \k     \f   Frames
--------------------------------------------------------------------------
  1  \w    -59.00  70.00   0.50    8.00    --  -20.00  72.00 -36.00  258
  2  \w   -101.00   5.00   0.50    8.00    --  -20.00 -72.00 108.00  212
  3  \w    -87.00  19.00   0.50    8.00    --  -20.00 -72.00-180.00  212
  4  \w    -59.00  60.50   0.50    8.00    --  -20.00  72.00 108.00  239
  5  \w   -110.00 -77.00   0.50    8.00    --  -20.00   0.00-108.00   66
  6  \w    -69.00 -38.00   0.50    8.00    --  -20.00 -72.00 -36.00   62
  7  \w    -59.00 -17.00   0.50    8.00    --  -20.00  72.00-180.00   84
;
_diffrn_measurement_device 'abstract diffractometer'
_diffrn_measurement_device_type 'dtrek-CrysAlisPro-abstract goniometer imported rigaku-d*trek images'
_diffrn_measurement_method '\w scans'
_diffrn_orient_matrix_type 'CrysAlisPro convention (1999,Acta A55,543-557)'
_diffrn_orient_matrix_UB_11 0.0028509000
_diffrn_orient_matrix_UB_12 0.1197031000
_diffrn_orient_matrix_UB_13 -0.0027301000
_diffrn_orient_matrix_UB_21 -0.0332775000
_diffrn_orient_matrix_UB_22 0.0100626000
_diffrn_orient_matrix_UB_23 -0.0139105000
_diffrn_orient_matrix_UB_31 -0.0020567000
_diffrn_orient_matrix_UB_32 0.0069673000
_diffrn_orient_matrix_UB_33 0.0666684000
_diffrn_radiation_monochromator graphite
_diffrn_radiation_probe x-ray
_diffrn_radiation_type MoK\a
_diffrn_radiation_wavelength 0.71073
_diffrn_reflns_av_R_equivalents 0.0964
_diffrn_reflns_av_unetI/netI 0.0608
_diffrn_reflns_Laue_measured_fraction_full 0.999
_diffrn_reflns_Laue_measured_fraction_max 0.999
_diffrn_reflns_limit_h_max 25
_diffrn_reflns_limit_h_min -25
_diffrn_reflns_limit_k_max 7
_diffrn_reflns_limit_k_min -7
_diffrn_reflns_limit_l_max 12
_diffrn_reflns_limit_l_min -12
_diffrn_reflns_number 12664
_diffrn_reflns_point_group_measured_fraction_full 0.999
_diffrn_reflns_point_group_measured_fraction_max 0.999
_diffrn_reflns_theta_full 24.996
_diffrn_reflns_theta_max 24.996
_diffrn_reflns_theta_min 1.921
_diffrn_source 'fine-focus sealed X-ray tube'
_diffrn_source_type 'Enhance (Mo) X-ray Source'
_exptl_absorpt_coefficient_mu 0.077
_exptl_absorpt_correction_T_max 1.00000
_exptl_absorpt_correction_T_min 0.58191
_exptl_absorpt_correction_type multi-scan
_exptl_absorpt_process_details
;
CrysAlisPro 1.171.38.43 (Rigaku Oxford Diffraction, 2015)
Empirical absorption correction using spherical harmonics,
 implemented in SCALE3 ABSPACK scaling algorithm.
;
_exptl_crystal_colour colourless
_exptl_crystal_colour_primary colourless
_exptl_crystal_density_diffrn 1.185
_exptl_crystal_description plate
_exptl_crystal_F_000 512
_exptl_crystal_size_max 0.235
_exptl_crystal_size_mid 0.165
_exptl_crystal_size_min 0.06
_refine_diff_density_max 0.332
_refine_diff_density_min -0.295
_refine_diff_density_rms 0.061
_refine_ls_extinction_method none
_refine_ls_goodness_of_fit_ref 1.083
_refine_ls_hydrogen_treatment constr
_refine_ls_matrix_type full
_refine_ls_number_parameters 158
_refine_ls_number_reflns 2302
_refine_ls_number_restraints 0
_refine_ls_restrained_S_all 1.083
_refine_ls_R_factor_all 0.0976
_refine_ls_R_factor_gt 0.0763
_refine_ls_shift/su_max 0.000
_refine_ls_shift/su_mean 0.000
_refine_ls_structure_factor_coef Fsqd
_refine_ls_weighting_details 'w=1/[\s^2^(Fo^2^)+(0.1019P)^2^+0.5490P] where P=(Fo^2^+2Fc^2^)/3'
_refine_ls_weighting_scheme calc
_refine_ls_wR_factor_gt 0.1872
_refine_ls_wR_factor_ref 0.2067
_reflns_Friedel_coverage 0.000
_reflns_number_gt 1747
_reflns_number_total 2302
_reflns_threshold_expression 'I > 2\s(I)'
_cod_data_source_file jo8b03141_si_007.cif
_cod_data_source_block raf-spg-965_mo
_cod_database_code 4033935
_shelx_shelxl_version_number 2014/7
_shelx_space_group_comment
;
The symmetry employed for this shelxl refinement is uniquely defined
by the following loop, which should always be used as a source of
symmetry information in preference to the above space-group names.
They are only intended as comments.
;
_shelx_estimated_absorpt_t_max 0.995
_shelx_estimated_absorpt_t_min 0.982
_reflns_odcompleteness_completeness 94.39
_reflns_odcompleteness_iscentric 1
_reflns_odcompleteness_theta 31.05
_olex2_refinement_description
;
1. Fixed Uiso
 At 1.2 times of:
  All C(H) groups, All C(H,H) groups
 At 1.5 times of:
  All C(H,H,H) groups, All O(H) groups
2.a Ternary CH refined with riding coordinates:
 C11(H11), C13(H13)
2.b Secondary CH2 refined with riding coordinates:
 C12(H12A,H12B), C14(H14A,H14B), C15(H15A,H15B)
2.c Aromatic/amide H refined with riding coordinates:
 C1(H1), C2(H2), C4(H4), C5(H5)
2.d Idealised Me refined as rotating group:
 C8(H8A,H8B,H8C), C9(H9A,H9B,H9C), C10(H10A,H10B,H10C)
2.e Idealised tetrahedral OH refined as rotating group:
 O2(H2A)
;
_olex2_submission_special_instructions 'No special instructions were received'
_oxdiff_exptl_absorpt_empirical_details
;
Empirical correction (ABSPACK) includes:
- Absorption correction using spherical harmonics
- Frame scaling
- Detector area scaling
;
_oxdiff_exptl_absorpt_empirical_full_max 3.419
_oxdiff_exptl_absorpt_empirical_full_min 0.537

loop_
_space_group_symop_operation_xyz
'x, y, z'
'-x, y+1/2, -z+1/2'
'-x, -y, -z'
'x, -y-1/2, z-1/2'

loop_
_atom_site_label
_atom_site_type_symbol
_atom_site_fract_x
_atom_site_fract_y
_atom_site_fract_z
_atom_site_U_iso_or_equiv
_atom_site_adp_type
_atom_site_occupancy
_atom_site_site_symmetry_order
_atom_site_calc_flag
_atom_site_refinement_flags_posn
C1 C 0.25558(13) 0.1042(5) 0.4028(3) 0.0353(7) Uani 1 1 d .
H1 H 0.2739 0.0027 0.4678 0.042 Uiso 1 1 calc R
C2 C 0.19997(12) 0.0437(5) 0.3266(3) 0.0343(7) Uani 1 1 d .
H2 H 0.1814 -0.0991 0.3399 0.041 Uiso 1 1 calc R
C3 C 0.17064(12) 0.1869(4) 0.2310(3) 0.0297(7) Uani 1 1 d .
C4 C 0.20078(13) 0.3941(5) 0.2157(3) 0.0346(7) Uani 1 1 d .
H4 H 0.1823 0.4970 0.1517 0.041 Uiso 1 1 calc R
C5 C 0.25671(13) 0.4532(5) 0.2912(3) 0.0343(7) Uani 1 1 d .
H5 H 0.2759 0.5947 0.2772 0.041 Uiso 1 1 calc R
C6 C 0.28519(12) 0.3108(4) 0.3864(3) 0.0296(7) Uani 1 1 d .
C7 C 0.11054(13) 0.1176(5) 0.1436(3) 0.0344(7) Uani 1 1 d .
C8 C 0.07166(14) 0.3256(5) 0.0904(3) 0.0517(9) Uani 1 1 d .
H8A H 0.0615 0.4187 0.1619 0.078 Uiso 1 1 calc GR
H8B H 0.0325 0.2745 0.0386 0.078 Uiso 1 1 calc GR
H8C H 0.0963 0.4157 0.0368 0.078 Uiso 1 1 calc GR
C9 C 0.12938(14) -0.0162(5) 0.0290(3) 0.0408(8) Uani 1 1 d .
H9A H 0.1546 0.0811 -0.0197 0.061 Uiso 1 1 calc GR
H9B H 0.0913 -0.0655 -0.0269 0.061 Uiso 1 1 calc GR
H9C H 0.1542 -0.1495 0.0607 0.061 Uiso 1 1 calc GR
C10 C 0.06807(15) -0.0312(6) 0.2153(3) 0.0534(9) Uani 1 1 d .
H10A H 0.0893 -0.1757 0.2386 0.080 Uiso 1 1 calc GR
H10B H 0.0282 -0.0600 0.1597 0.080 Uiso 1 1 calc GR
H10C H 0.0596 0.0472 0.2934 0.080 Uiso 1 1 calc GR
C11 C 0.34598(13) 0.3783(4) 0.4675(3) 0.0324(7) Uani 1 1 d .
H11 H 0.3689 0.4865 0.4172 0.039 Uiso 1 1 calc R
C12 C 0.33658(13) 0.4912(5) 0.5947(3) 0.0332(7) Uani 1 1 d .
H12A H 0.3115 0.6317 0.5772 0.040 Uiso 1 1 calc R
H12B H 0.3130 0.3875 0.6448 0.040 Uiso 1 1 calc R
C13 C 0.40022(13) 0.5485(5) 0.6727(3) 0.0359(7) Uani 1 1 d .
H13 H 0.4216 0.6596 0.6213 0.043 Uiso 1 1 calc R
C14 C 0.44109(13) 0.3368(5) 0.6886(3) 0.0392(7) Uani 1 1 d .
H14A H 0.4841 0.3779 0.7297 0.047 Uiso 1 1 calc R
H14B H 0.4232 0.2280 0.7455 0.047 Uiso 1 1 calc R
C15 C 0.44486(13) 0.2258(5) 0.5601(3) 0.0397(8) Uani 1 1 d .
H15A H 0.4674 0.3281 0.5072 0.048 Uiso 1 1 calc R
H15B H 0.4694 0.0834 0.5738 0.048 Uiso 1 1 calc R
O1 O 0.38362(8) 0.1759(3) 0.49223(18) 0.0336(5) Uani 1 1 d .
O2 O 0.39474(10) 0.6531(3) 0.79261(19) 0.0416(6) Uani 1 1 d .
H2A H 0.3860 0.5543 0.8449 0.062 Uiso 1 1 calc GR

loop_
_atom_site_aniso_label
_atom_site_aniso_U_11
_atom_site_aniso_U_22
_atom_site_aniso_U_33
_atom_site_aniso_U_23
_atom_site_aniso_U_13
_atom_site_aniso_U_12
C1 0.0443(16) 0.0251(15) 0.0359(16) 0.0077(13) 0.0034(13) 0.0047(12)
C2 0.0405(15) 0.0206(14) 0.0416(17) 0.0029(13) 0.0051(13) -0.0019(11)
C3 0.0399(15) 0.0225(14) 0.0278(14) -0.0018(12) 0.0082(12) 0.0008(11)
C4 0.0439(16) 0.0251(15) 0.0341(16) 0.0038(13) 0.0035(12) 0.0021(12)
C5 0.0397(15) 0.0219(14) 0.0405(17) 0.0028(13) 0.0030(12) -0.0028(12)
C6 0.0399(15) 0.0219(14) 0.0278(15) -0.0008(12) 0.0073(12) 0.0015(11)
C7 0.0385(15) 0.0277(15) 0.0368(17) -0.0006(13) 0.0044(12) -0.0028(12)
C8 0.0441(18) 0.0382(19) 0.067(2) -0.0117(17) -0.0112(16) 0.0050(14)
C9 0.0502(17) 0.0340(17) 0.0376(17) -0.0066(14) 0.0037(13) -0.0036(13)
C10 0.0489(19) 0.068(2) 0.0426(19) -0.0020(17) 0.0031(15) -0.0218(17)
C11 0.0400(15) 0.0206(14) 0.0363(16) 0.0027(12) 0.0040(12) 0.0032(11)
C12 0.0434(16) 0.0197(14) 0.0365(16) -0.0012(12) 0.0056(12) 0.0028(11)
C13 0.0478(17) 0.0280(16) 0.0319(15) -0.0031(13) 0.0054(12) -0.0023(12)
C14 0.0409(16) 0.0378(17) 0.0379(17) -0.0042(14) 0.0018(13) 0.0035(13)
C15 0.0349(15) 0.0407(18) 0.0431(18) -0.0020(14) 0.0039(13) 0.0044(13)
O1 0.0398(11) 0.0243(11) 0.0360(11) -0.0046(9) 0.0026(8) 0.0028(8)
O2 0.0593(13) 0.0280(11) 0.0369(12) -0.0052(9) 0.0046(10) -0.0010(9)

loop_
_atom_type_symbol
_atom_type_description
_atom_type_scat_dispersion_real
_atom_type_scat_dispersion_imag
_atom_type_scat_source
C C 0.0033 0.0016 'International Tables Vol C Tables 4.2.6.8 and 6.1.1.4'
H H 0.0000 0.0000 'International Tables Vol C Tables 4.2.6.8 and 6.1.1.4'
O O 0.0106 0.0060 'International Tables Vol C Tables 4.2.6.8 and 6.1.1.4'

loop_
_geom_angle_atom_site_label_1
_geom_angle_atom_site_label_2
_geom_angle_atom_site_label_3
_geom_angle
C2 C1 C6 121.4(3)
C1 C2 C3 121.7(3)
C2 C3 C4 116.3(2)
C2 C3 C7 121.9(2)
C4 C3 C7 121.8(2)
C5 C4 C3 121.9(3)
C6 C5 C4 121.4(3)
C1 C6 C11 122.1(2)
C5 C6 C1 117.3(2)
C5 C6 C11 120.6(2)
C3 C7 C8 111.8(2)
C3 C7 C9 108.4(2)
C3 C7 C10 111.4(2)
C9 C7 C8 108.1(2)
C10 C7 C8 107.8(2)
C10 C7 C9 109.3(2)
C6 C11 C12 113.6(2)
O1 C11 C6 107.5(2)
O1 C11 C12 109.9(2)
C13 C12 C11 110.4(2)
C14 C13 C12 109.5(2)
O2 C13 C12 113.2(2)
O2 C13 C14 112.1(2)
C15 C14 C13 111.0(2)
O1 C15 C14 111.9(2)
C15 O1 C11 111.7(2)

loop_
_geom_bond_atom_site_label_1
_geom_bond_atom_site_label_2
_geom_bond_distance
C1 C2 1.385(4)
C1 C6 1.394(4)
C2 C3 1.393(4)
C3 C4 1.400(4)
C3 C7 1.528(4)
C4 C5 1.385(4)
C5 C6 1.381(4)
C6 C11 1.506(4)
C7 C8 1.542(4)
C7 C9 1.541(4)
C7 C10 1.534(4)
C11 C12 1.532(4)
C11 O1 1.442(3)
C12 C13 1.526(4)
C13 C14 1.519(4)
C13 O2 1.422(3)
C14 C15 1.513(4)
C15 O1 1.432(3)
